data_7029620
loop_
_publ_author_name
'Sankaralingam, Muniyandi'
'Saravanan, Natarajan'
'Anitha, Natarajan'
'Suresh, Eringathodi'
'Palaniandavar, Mallayan'

_publ_section_title
;
 Biomimetic iron(iii) complexes of facially and meridionally coordinating
 tridentate 3N ligands: tuning of regioselective extradiol dioxygenase
 activity in organized assemblies.
;
_journal_issue 18
_journal_name_full 'Dalton transactions (Cambridge, England : 2003)'
_journal_page_first 6828
_journal_page_last 6841
_journal_paper_doi 10.1039/c3dt52350k
_journal_volume 43
_journal_year 2014
_chemical_formula_sum 'C12 H16 Cl3 Fe N4'
_chemical_formula_weight 378.49
_chemical_name_systematic
; 
 ? 
;
_space_group_IT_number 14
_symmetry_cell_setting monoclinic
_symmetry_space_group_name_Hall '-P 2yn'
_symmetry_space_group_name_H-M 'P 1 21/n 1'
_atom_sites_solution_hydrogens geom
_atom_sites_solution_primary direct
_atom_sites_solution_secondary difmap
_audit_creation_method SHELXL-97
_cell_angle_alpha 90.00
_cell_angle_beta 103.724(2)
_cell_angle_gamma 90.00
_cell_formula_units_Z 4
_cell_length_a 7.4610(7)
_cell_length_b 15.9155(15)
_cell_length_c 13.6602(13)
_cell_measurement_reflns_used 2343
_cell_measurement_temperature 100(2)
_cell_measurement_theta_max 26.56
_cell_measurement_theta_min 2.98
_cell_volume 1575.8(3)
_computing_cell_refinement 'BRUKER SMART'
_computing_data_collection 'BRUKER SMART'
_computing_data_reduction 'BRUKER SAINT'
_computing_molecular_graphics ORTEP
_computing_publication_material 'BRUKER SHELXTL'
_computing_structure_refinement 'SHELXL-97 (Sheldrick, 1997)'
_computing_structure_solution 'SHELXS-97 (Sheldrick, 1990)'
_diffrn_ambient_temperature 100(2)
_diffrn_measured_fraction_theta_full 0.996
_diffrn_measured_fraction_theta_max 0.996
_diffrn_measurement_device_type 'BRUKER SMART APEX CCD DIFFRACTOMETER'
_diffrn_measurement_method 'OMEGA-PHI SCAN'
_diffrn_radiation_monochromator graphite
_diffrn_radiation_source 'fine-focus sealed tube'
_diffrn_radiation_type MoK\a
_diffrn_radiation_wavelength 0.71073
_diffrn_reflns_av_R_equivalents 0.0442
_diffrn_reflns_av_unetI/netI 0.0573
_diffrn_reflns_limit_h_max 7
_diffrn_reflns_limit_h_min -9
_diffrn_reflns_limit_k_max 18
_diffrn_reflns_limit_k_min -20
_diffrn_reflns_limit_l_max 17
_diffrn_reflns_limit_l_min -13
_diffrn_reflns_number 9051
_diffrn_reflns_theta_full 27.00
_diffrn_reflns_theta_max 27.00
_diffrn_reflns_theta_min 2.00
_exptl_absorpt_coefficient_mu 1.460
_exptl_absorpt_correction_T_max 0.8922
_exptl_absorpt_correction_T_min 0.6769
_exptl_absorpt_correction_type multi-scan
_exptl_absorpt_process_details 'BRUKER SADABS'
_exptl_crystal_colour orange
_exptl_crystal_density_diffrn 1.595
_exptl_crystal_density_method 'not measured'
_exptl_crystal_description plates
_exptl_crystal_F_000 772
_exptl_crystal_size_max 0.29
_exptl_crystal_size_mid 0.12
_exptl_crystal_size_min 0.08
_refine_diff_density_max 0.460
_refine_diff_density_min -0.414
_refine_diff_density_rms 0.096
_refine_ls_extinction_method none
_refine_ls_goodness_of_fit_ref 1.146
_refine_ls_hydrogen_treatment mixed
_refine_ls_matrix_type full
_refine_ls_number_parameters 186
_refine_ls_number_reflns 3426
_refine_ls_number_restraints 0
_refine_ls_restrained_S_all 1.146
_refine_ls_R_factor_all 0.0629
_refine_ls_R_factor_gt 0.0515
_refine_ls_shift/su_max 0.000
_refine_ls_shift/su_mean 0.000
_refine_ls_structure_factor_coef Fsqd
_refine_ls_weighting_details 'calc w=1/[\s^2^(Fo^2^)+(0.0340P)^2^+1.0164P] where P=(Fo^2^+2Fc^2^)/3'
_refine_ls_weighting_scheme calc
_refine_ls_wR_factor_gt 0.0969
_refine_ls_wR_factor_ref 0.1008
_reflns_number_gt 2965
_reflns_number_total 3426
_reflns_threshold_expression >2sigma(I)
_cod_data_source_file c3dt52350k2.cif
_cod_data_source_block 12mpnam
_cod_depositor_comments
;
The following automatic conversions were performed:

'_symmetry_cell_setting' value 'Monoclinic' changed to 'monoclinic'
according to
/usr/data/users/saulius/crontab/automatic-downloads/rss-feeds/RSC/lib/dictionaries/cif_core.dic
dictionary named 'cif_core.dic' version 2.4.2 from
2011-04-26.

'_exptl_absorpt_correction_type' value 'MULTI-SCAN'
changed to 'multi-scan' according to
/usr/data/users/saulius/crontab/automatic-downloads/rss-feeds/RSC/lib/dictionaries/cif_core.dic
dictionary named 'cif_core.dic' version 2.4.2 from 2011-04-26.

Automatic conversion script
Id: cif_fix_values 2281 2013-09-26 08:29:07Z andrius 
;
_cod_original_sg_symbol_H-M P21/n
_cod_database_code 7029620

loop_
_symmetry_equiv_pos_as_xyz
'x, y, z'
'-x+1/2, y+1/2, -z+1/2'
'-x, -y, -z'
'x-1/2, -y-1/2, z-1/2'

loop_
_atom_site_label
_atom_site_type_symbol
_atom_site_fract_x
_atom_site_fract_y
_atom_site_fract_z
_atom_site_U_iso_or_equiv
_atom_site_adp_type
_atom_site_occupancy
_atom_site_symmetry_multiplicity
_atom_site_calc_flag
_atom_site_refinement_flags
Fe1 Fe 0.97319(6) 0.10289(3) 0.30062(3) 0.01178(13) Uani 1 1 d .
Cl1 Cl 0.74945(11) 0.15956(5) 0.16768(6) 0.0196(2) Uani 1 1 d .
Cl3 Cl 1.17812(11) 0.02000(5) 0.42286(6) 0.01540(19) Uani 1 1 d .
Cl2 Cl 1.19412(11) 0.20088(5) 0.29120(6) 0.0190(2) Uani 1 1 d .
N1 N 1.0238(4) 0.00687(18) 0.1961(2) 0.0172(6) Uani 1 1 d .
N2 N 0.7536(4) 0.02397(17) 0.3341(2) 0.0142(6) Uani 1 1 d .
N3 N 0.6825(4) 0.18580(17) 0.5058(2) 0.0160(6) Uani 1 1 d .
N4 N 0.8790(4) 0.16943(17) 0.4107(2) 0.0149(6) Uani 1 1 d .
C1 C 1.1440(5) 0.0296(2) 0.1415(3) 0.0224(8) Uani 1 1 d .
H1 H 1.1863 0.0847 0.1464 0.027 Uiso 1 1 calc R
C2 C 1.2079(5) -0.0248(2) 0.0786(3) 0.0242(8) Uani 1 1 d .
H2 H 1.2912 -0.0068 0.0421 0.029 Uiso 1 1 calc R
C3 C 1.1442(6) -0.1068(3) 0.0716(3) 0.0316(10) Uani 1 1 d .
H3 H 1.1851 -0.1455 0.0308 0.038 Uiso 1 1 calc R
C4 C 1.0205(5) -0.1298(2) 0.1257(3) 0.0276(9) Uani 1 1 d .
H4 H 0.9759 -0.1845 0.1209 0.033 Uiso 1 1 calc R
C5 C 0.9597(5) -0.0730(2) 0.1879(2) 0.0187(8) Uani 1 1 d .
C6 C 0.8252(5) -0.1020(2) 0.2476(3) 0.0223(8) Uani 1 1 d .
H6A H 0.8945 -0.1171 0.3147 0.027 Uiso 1 1 calc R
H6B H 0.7651 -0.1526 0.2163 0.027 Uiso 1 1 calc R
C7 C 0.6769(5) -0.0397(2) 0.2578(3) 0.0192(8) Uani 1 1 d .
H7A H 0.6277 -0.0126 0.1934 0.023 Uiso 1 1 calc R
H7B H 0.5767 -0.0692 0.2771 0.023 Uiso 1 1 calc R
C8 C 0.6118(4) 0.0781(2) 0.3619(2) 0.0147(7) Uani 1 1 d .
H8A H 0.5300 0.1018 0.3023 0.018 Uiso 1 1 calc R
H8B H 0.5390 0.0465 0.3993 0.018 Uiso 1 1 calc R
C9 C 0.7181(4) 0.1451(2) 0.4254(2) 0.0145(7) Uani 1 1 d .
C10 C 0.8306(5) 0.2377(2) 0.5436(2) 0.0176(7) Uani 1 1 d .
H10 H 0.8453 0.2728 0.5993 0.021 Uiso 1 1 calc R
C11 C 0.9507(5) 0.2279(2) 0.4840(2) 0.0193(8) Uani 1 1 d .
H11 H 1.0626 0.2558 0.4914 0.023 Uiso 1 1 calc R
C12 C 0.5263(5) 0.1708(2) 0.5503(3) 0.0236(8) Uani 1 1 d .
H12A H 0.4150 0.1680 0.4980 0.035 Uiso 1 1 calc R
H12B H 0.5171 0.2159 0.5956 0.035 Uiso 1 1 calc R
H12C H 0.5439 0.1187 0.5867 0.035 Uiso 1 1 calc R
H2C H 0.802(6) -0.001(2) 0.387(3) 0.030(12) Uiso 1 1 d .

loop_
_atom_site_aniso_label
_atom_site_aniso_U_11
_atom_site_aniso_U_22
_atom_site_aniso_U_33
_atom_site_aniso_U_23
_atom_site_aniso_U_13
_atom_site_aniso_U_12
Fe1 0.0121(2) 0.0126(2) 0.0108(2) 0.00050(18) 0.00315(18) 0.00057(19)
Cl1 0.0188(4) 0.0251(5) 0.0147(4) 0.0055(3) 0.0034(3) 0.0071(4)
Cl3 0.0128(4) 0.0199(4) 0.0133(4) 0.0040(3) 0.0027(3) 0.0012(3)
Cl2 0.0184(4) 0.0185(4) 0.0219(4) 0.0031(3) 0.0082(3) -0.0036(3)
N1 0.0154(15) 0.0226(16) 0.0120(14) 0.0009(12) 0.0000(11) 0.0066(12)
N2 0.0147(15) 0.0151(15) 0.0126(14) 0.0008(12) 0.0025(12) 0.0010(12)
N3 0.0170(15) 0.0156(14) 0.0160(15) 0.0008(11) 0.0055(12) 0.0013(12)
N4 0.0144(14) 0.0176(14) 0.0138(14) -0.0001(11) 0.0052(11) 0.0006(12)
C1 0.0203(19) 0.030(2) 0.0157(17) 0.0015(15) 0.0013(14) 0.0060(16)
C2 0.0192(19) 0.039(2) 0.0151(17) -0.0004(16) 0.0045(15) 0.0097(17)
C3 0.032(2) 0.040(2) 0.021(2) -0.0056(18) 0.0020(17) 0.0214(19)
C4 0.033(2) 0.0246(19) 0.023(2) -0.0021(16) 0.0021(17) 0.0101(17)
C5 0.0185(18) 0.0197(18) 0.0129(17) -0.0037(14) -0.0060(14) 0.0076(15)
C6 0.029(2) 0.0139(17) 0.0225(19) -0.0003(15) 0.0042(16) 0.0013(15)
C7 0.0185(18) 0.0185(18) 0.0206(18) -0.0009(14) 0.0044(14) -0.0030(14)
C8 0.0135(17) 0.0146(17) 0.0166(17) -0.0001(13) 0.0051(14) 0.0014(13)
C9 0.0136(17) 0.0148(17) 0.0149(16) 0.0045(13) 0.0027(13) 0.0042(14)
C10 0.0213(18) 0.0177(17) 0.0134(17) -0.0048(14) 0.0030(14) -0.0031(15)
C11 0.0184(18) 0.0192(18) 0.0206(18) -0.0038(14) 0.0054(15) -0.0019(14)
C12 0.0221(19) 0.031(2) 0.0217(19) -0.0051(16) 0.0122(15) 0.0010(16)

loop_
_atom_type_symbol
_atom_type_description
_atom_type_scat_dispersion_real
_atom_type_scat_dispersion_imag
_atom_type_scat_source
C C 0.0033 0.0016 'International Tables Vol C Tables 4.2.6.8 and 6.1.1.4'
H H 0.0000 0.0000 'International Tables Vol C Tables 4.2.6.8 and 6.1.1.4'
N N 0.0061 0.0033 'International Tables Vol C Tables 4.2.6.8 and 6.1.1.4'
Cl Cl 0.1484 0.1585 'International Tables Vol C Tables 4.2.6.8 and 6.1.1.4'
Fe Fe 0.3463 0.8444 'International Tables Vol C Tables 4.2.6.8 and 6.1.1.4'

loop_
_geom_angle_atom_site_label_1
_geom_angle_atom_site_label_2
_geom_angle_atom_site_label_3
_geom_angle
N4 Fe1 N1 164.46(11)
N4 Fe1 N2 75.26(10)
N1 Fe1 N2 89.39(11)
N4 Fe1 Cl2 93.70(8)
N1 Fe1 Cl2 101.58(8)
N2 Fe1 Cl2 168.89(8)
N4 Fe1 Cl1 93.63(8)
N1 Fe1 Cl1 87.96(7)
N2 Fe1 Cl1 87.25(8)
Cl2 Fe1 Cl1 94.84(3)
N4 Fe1 Cl3 92.63(8)
N1 Fe1 Cl3 83.62(7)
N2 Fe1 Cl3 85.62(8)
Cl2 Fe1 Cl3 93.77(3)
Cl1 Fe1 Cl3 169.01(4)
C1 N1 C5 118.4(3)
C1 N1 Fe1 114.6(2)
C5 N1 Fe1 126.7(2)
C7 N2 C8 113.7(3)
C7 N2 Fe1 115.5(2)
C8 N2 Fe1 109.49(19)
C7 N2 H2C 108(3)
C8 N2 H2C 104(3)
Fe1 N2 H2C 105(3)
C9 N3 C10 107.2(3)
C9 N3 C12 126.2(3)
C10 N3 C12 126.3(3)
C9 N4 C11 107.3(3)
C9 N4 Fe1 115.7(2)
C11 N4 Fe1 136.5(2)
N1 C1 C2 123.4(4)
N1 C1 H1 118.3
C2 C1 H1 118.3
C1 C2 C3 118.0(4)
C1 C2 H2 121.0
C3 C2 H2 121.0
C4 C3 C2 118.8(4)
C4 C3 H3 120.6
C2 C3 H3 120.6
C3 C4 C5 121.3(4)
C3 C4 H4 119.3
C5 C4 H4 119.3
N1 C5 C4 120.0(3)
N1 C5 C6 120.7(3)
C4 C5 C6 119.2(3)
C5 C6 C7 116.3(3)
C5 C6 H6A 108.2
C7 C6 H6A 108.2
C5 C6 H6B 108.2
C7 C6 H6B 108.2
H6A C6 H6B 107.4
N2 C7 C6 110.3(3)
N2 C7 H7A 109.6
C6 C7 H7A 109.6
N2 C7 H7B 109.6
C6 C7 H7B 109.6
H7A C7 H7B 108.1
C9 C8 N2 104.6(3)
C9 C8 H8A 110.8
N2 C8 H8A 110.8
C9 C8 H8B 110.8
N2 C8 H8B 110.8
H8A C8 H8B 108.9
N4 C9 N3 110.1(3)
N4 C9 C8 120.1(3)
N3 C9 C8 129.7(3)
C11 C10 N3 107.0(3)
C11 C10 H10 126.5
N3 C10 H10 126.5
C10 C11 N4 108.4(3)
C10 C11 H11 125.8
N4 C11 H11 125.8
N3 C12 H12A 109.5
N3 C12 H12B 109.5
H12A C12 H12B 109.5
N3 C12 H12C 109.5
H12A C12 H12C 109.5
H12B C12 H12C 109.5

loop_
_geom_bond_atom_site_label_1
_geom_bond_atom_site_label_2
_geom_bond_distance
Fe1 N4 2.092(3)
Fe1 N1 2.185(3)
Fe1 N2 2.197(3)
Fe1 Cl2 2.2949(9)
Fe1 Cl1 2.3365(9)
Fe1 Cl3 2.3781(9)
N1 C1 1.343(4)
N1 C5 1.354(4)
N2 C7 1.470(4)
N2 C8 1.483(4)
N2 H2C 0.83(4)
N3 C9 1.355(4)
N3 C10 1.378(4)
N3 C12 1.456(4)
N4 C9 1.321(4)
N4 C11 1.379(4)
C1 C2 1.382(5)
C1 H1 0.9300
C2 C3 1.384(6)
C2 H2 0.9300
C3 C4 1.362(5)
C3 H3 0.9300
C4 C5 1.388(5)
C4 H4 0.9300
C5 C6 1.508(5)
C6 C7 1.516(5)
C6 H6A 0.9700
C6 H6B 0.9700
C7 H7A 0.9700
C7 H7B 0.9700
C8 C9 1.480(4)
C8 H8A 0.9700
C8 H8B 0.9700
C10 C11 1.354(5)
C10 H10 0.9300
C11 H11 0.9300
C12 H12A 0.9600
C12 H12B 0.9600
C12 H12C 0.9600
